data_4122183
loop_
_publ_author_name
'Schmidt, Anna-Corina'
'Heinemann, Frank W.'
'Lukens, Jr, Wayne W'
'Meyer, Karsten'

_publ_section_title
;
 Molecular and Electronic Structure of Dinuclear Uranium Bis-\m-Oxo
 Complexes with Diamond Core Structural Motifs.
;
_journal_issue 34
_journal_name_full 'Journal of the American Chemical Society'
_journal_page_first 11980
_journal_paper_doi 10.1021/ja504528n
_journal_volume 136
_journal_year 2014
_chemical_formula_moiety 'C49 H76 N3 O4 U, C4 H10 O'
_chemical_formula_sum 'C53 H86 N3 O5 U'
_chemical_formula_weight 1083.28
_chemical_name_systematic
; 
 ? 
;
_space_group_IT_number 15
_symmetry_cell_setting monoclinic
_symmetry_space_group_name_Hall '-C 2yc'
_symmetry_space_group_name_H-M 'C 1 2/c 1'
_atom_sites_solution_hydrogens geom
_atom_sites_solution_primary direct
_atom_sites_solution_secondary difmap
_audit_creation_method SHELXL-97
_cell_angle_alpha 90.00
_cell_angle_beta 97.399(3)
_cell_angle_gamma 90.00
_cell_formula_units_Z 8
_cell_length_a 22.267(2)
_cell_length_b 11.9395(11)
_cell_length_c 39.627(4)
_cell_measurement_reflns_used 9975
_cell_measurement_temperature 100(2)
_cell_measurement_theta_max 28.66
_cell_measurement_theta_min 2.25
_cell_volume 10447.4(17)
_computing_cell_refinement 'Bruker SAINT'
_computing_data_collection 'Bruker APEX2'
_computing_data_reduction 'Bruker SAINT'
_computing_molecular_graphics 'SHELXTL 6.12 (Bruker AXS, 2002)'
_computing_publication_material 'SHELXTL 6.12 (Bruker AXS, 2002)'
_computing_structure_refinement 'SHELXTL 6.12 (Bruker AXS, 2002)'
_computing_structure_solution 'SHELXTL 6.12 (Bruker AXS, 2002)'
_diffrn_ambient_temperature 100(2)
_diffrn_detector_area_resol_mean 83.33
_diffrn_measured_fraction_theta_full 0.991
_diffrn_measured_fraction_theta_max 0.991
_diffrn_measurement_device_type 'Bruker Kappa APEX II CCD area detector'
_diffrn_measurement_method 'phi and omega scans'
_diffrn_radiation_monochromator 'Quazar focussing montel optics'
_diffrn_radiation_source 'ImuS micro-focus tube'
_diffrn_radiation_type MoK\a
_diffrn_radiation_wavelength 0.71073
_diffrn_reflns_av_R_equivalents 0.0331
_diffrn_reflns_av_sigmaI/netI 0.0376
_diffrn_reflns_limit_h_max 28
_diffrn_reflns_limit_h_min -29
_diffrn_reflns_limit_k_max 16
_diffrn_reflns_limit_k_min -14
_diffrn_reflns_limit_l_max 53
_diffrn_reflns_limit_l_min -52
_diffrn_reflns_number 38905
_diffrn_reflns_theta_full 28.67
_diffrn_reflns_theta_max 28.67
_diffrn_reflns_theta_min 2.04
_exptl_absorpt_coefficient_mu 3.154
_exptl_absorpt_correction_T_max 0.746
_exptl_absorpt_correction_T_min 0.598
_exptl_absorpt_correction_type multi-scan
_exptl_absorpt_process_details 'SADABS, Bruker-AXS, 2009'
_exptl_crystal_colour red
_exptl_crystal_density_diffrn 1.377
_exptl_crystal_density_method 'not measured'
_exptl_crystal_description prism
_exptl_crystal_F_000 4456
_exptl_crystal_size_max 0.21
_exptl_crystal_size_mid 0.08
_exptl_crystal_size_min 0.07
_refine_diff_density_max 1.009
_refine_diff_density_min -0.735
_refine_diff_density_rms 0.095
_refine_ls_extinction_method none
_refine_ls_goodness_of_fit_ref 1.094
_refine_ls_hydrogen_treatment constr
_refine_ls_matrix_type full
_refine_ls_number_parameters 623
_refine_ls_number_reflns 13324
_refine_ls_number_restraints 61
_refine_ls_restrained_S_all 1.097
_refine_ls_R_factor_all 0.0377
_refine_ls_R_factor_gt 0.0271
_refine_ls_shift/su_max 0.001
_refine_ls_shift/su_mean 0.000
_refine_ls_structure_factor_coef Fsqd
_refine_ls_weighting_details 'calc w=1/[\s^2^(Fo^2^)+(0.0225P)^2^+6.6285P] where P=(Fo^2^+2Fc^2^)/3'
_refine_ls_weighting_scheme calc
_refine_ls_wR_factor_gt 0.0549
_refine_ls_wR_factor_ref 0.0581
_reflns_number_gt 11236
_reflns_number_total 13324
_reflns_threshold_expression >2sigma(I)
_cod_data_source_file ja504528n_si_002.cif
_cod_data_source_block acs1304
_cod_depositor_comments 'Adding full bibliography for 4122183--4122197.cif.'
_cod_original_cell_volume 10447.5(17)
_cod_original_sg_symbol_Hall -C2yc
_cod_original_sg_symbol_H-M C2/c
_cod_database_code 4122183

loop_
_symmetry_equiv_pos_as_xyz
'x, y, z'
'-x, y, -z+1/2'
'x+1/2, y+1/2, z'
'-x+1/2, y+1/2, -z+1/2'
'-x, -y, -z'
'x, -y, z-1/2'
'-x+1/2, -y+1/2, -z'
'x+1/2, -y+1/2, z-1/2'

loop_
_atom_site_label
_atom_site_type_symbol
_atom_site_fract_x
_atom_site_fract_y
_atom_site_fract_z
_atom_site_U_iso_or_equiv
_atom_site_adp_type
_atom_site_occupancy
_atom_site_symmetry_multiplicity
_atom_site_calc_flag
_atom_site_refinement_flags
_atom_site_disorder_assembly
_atom_site_disorder_group
U1 U 0.311516(4) 0.156546(7) 0.118936(2) 0.01242(3) Uani 1 1 d . . .
O1 O 0.25508(8) 0.14763(14) 0.16244(4) 0.0180(4) Uani 1 1 d . . .
O2 O 0.39437(8) 0.04138(15) 0.11749(4) 0.0188(4) Uani 1 1 d . . .
O3 O 0.31639(7) 0.32972(14) 0.09455(4) 0.0174(4) Uani 1 1 d . . .
O4 O 0.38633(9) 0.25412(16) 0.16834(5) 0.0278(4) Uani 1 1 d . . .
N1 N 0.23984(9) -0.02512(17) 0.10778(5) 0.0139(4) Uani 1 1 d . . .
N2 N 0.30323(9) 0.07539(17) 0.05549(5) 0.0153(4) Uani 1 1 d . . .
N3 N 0.20293(9) 0.19218(17) 0.08060(5) 0.0144(4) Uani 1 1 d . . .
C1 C 0.27285(11) -0.0965(2) 0.08569(6) 0.0165(5) Uani 1 1 d . . .
H1A H 0.2510 -0.1684 0.0816 0.020 Uiso 1 1 calc R . .
H1B H 0.3137 -0.1132 0.0977 0.020 Uiso 1 1 calc R . .
C2 C 0.27938(11) -0.0412(2) 0.05131(6) 0.0164(5) Uani 1 1 d . . .
H2A H 0.3071 -0.0866 0.0392 0.020 Uiso 1 1 calc R . .
H2B H 0.2394 -0.0398 0.0371 0.020 Uiso 1 1 calc R . .
C3 C 0.26545(11) 0.1564(2) 0.03348(6) 0.0166(5) Uani 1 1 d . . .
H3A H 0.2616 0.1296 0.0097 0.020 Uiso 1 1 calc R . .
H3B H 0.2866 0.2295 0.0344 0.020 Uiso 1 1 calc R . .
C4 C 0.20216(11) 0.1739(2) 0.04337(6) 0.0151(5) Uani 1 1 d . . .
H4A H 0.1833 0.2394 0.0309 0.018 Uiso 1 1 calc R . .
H4B H 0.1770 0.1074 0.0364 0.018 Uiso 1 1 calc R . .
C5 C 0.15832(10) 0.1176(2) 0.09422(6) 0.0151(5) Uani 1 1 d . . .
H5A H 0.1180 0.1288 0.0809 0.018 Uiso 1 1 calc R . .
H5B H 0.1552 0.1386 0.1181 0.018 Uiso 1 1 calc R . .
C6 C 0.17560(11) -0.0059(2) 0.09289(6) 0.0170(5) Uani 1 1 d . . .
H6A H 0.1485 -0.0506 0.1056 0.020 Uiso 1 1 calc R . .
H6B H 0.1698 -0.0316 0.0689 0.020 Uiso 1 1 calc R . .
C7 C 0.24327(11) -0.0795(2) 0.14218(6) 0.0170(5) Uani 1 1 d . . .
H7A H 0.2858 -0.0771 0.1532 0.020 Uiso 1 1 calc R . .
H7B H 0.2316 -0.1592 0.1391 0.020 Uiso 1 1 calc R . .
C8 C 0.20357(11) -0.0260(2) 0.16561(6) 0.0172(5) Uani 1 1 d . . .
C9 C 0.21225(10) 0.0884(2) 0.17504(6) 0.0160(5) Uani 1 1 d . . .
C10 C 0.17325(11) 0.1383(2) 0.19615(6) 0.0181(5) Uani 1 1 d . . .
C11 C 0.12805(11) 0.0720(2) 0.20779(6) 0.0208(5) Uani 1 1 d . . .
H11 H 0.1019 0.1054 0.2220 0.025 Uiso 1 1 calc R . .
C12 C 0.12003(11) -0.0407(2) 0.19932(7) 0.0217(5) Uani 1 1 d . . .
C13 C 0.15809(11) -0.0879(2) 0.17801(7) 0.0204(5) Uani 1 1 d . . .
H13 H 0.1529 -0.1645 0.1717 0.025 Uiso 1 1 calc R . .
C14 C 0.17861(12) 0.2621(2) 0.20413(6) 0.0202(5) Uani 1 1 d . . .
H14A H 0.1372 0.2932 0.2032 0.024 Uiso 1 1 calc R . .
H14B H 0.1980 0.2988 0.1859 0.024 Uiso 1 1 calc R . .
C15 C 0.21455(12) 0.2957(2) 0.23883(7) 0.0226(6) Uani 1 1 d . . .
C16 C 0.27853(13) 0.2455(3) 0.24216(8) 0.0305(7) Uani 1 1 d . . .
H16A H 0.3021 0.2728 0.2631 0.046 Uiso 1 1 calc R . .
H16B H 0.2984 0.2681 0.2226 0.046 Uiso 1 1 calc R . .
H16C H 0.2759 0.1636 0.2429 0.046 Uiso 1 1 calc R . .
C17 C 0.18270(15) 0.2548(3) 0.26859(7) 0.0369(7) Uani 1 1 d . . .
H17A H 0.1815 0.1727 0.2686 0.055 Uiso 1 1 calc R . .
H17B H 0.1413 0.2842 0.2662 0.055 Uiso 1 1 calc R . .
H17C H 0.2049 0.2812 0.2901 0.055 Uiso 1 1 calc R . .
C18 C 0.21946(15) 0.4235(2) 0.24007(8) 0.0319(7) Uani 1 1 d . . .
H18A H 0.1788 0.4563 0.2378 0.048 Uiso 1 1 calc R . .
H18B H 0.2407 0.4497 0.2214 0.048 Uiso 1 1 calc R . .
H18C H 0.2420 0.4465 0.2618 0.048 Uiso 1 1 calc R . .
C19 C 0.07044(13) -0.1098(3) 0.21202(8) 0.0347(7) Uani 1 1 d . . .
H19A H 0.0494 -0.1535 0.1931 0.052 Uiso 1 1 calc R . .
H19B H 0.0415 -0.0599 0.2211 0.052 Uiso 1 1 calc R . .
H19C H 0.0883 -0.1606 0.2300 0.052 Uiso 1 1 calc R . .
C20 C 0.36632(11) 0.0858(2) 0.04602(6) 0.0165(5) Uani 1 1 d . . .
H20A H 0.3820 0.1609 0.0532 0.020 Uiso 1 1 calc R . .
H20B H 0.3637 0.0824 0.0209 0.020 Uiso 1 1 calc R . .
C21 C 0.41226(11) -0.0008(2) 0.06082(6) 0.0168(5) Uani 1 1 d . . .
C22 C 0.42552(11) -0.0156(2) 0.09653(6) 0.0169(5) Uani 1 1 d . . .
C23 C 0.47290(11) -0.0904(2) 0.10904(6) 0.0170(5) Uani 1 1 d . . .
C24 C 0.50559(11) -0.1438(2) 0.08574(7) 0.0189(5) Uani 1 1 d . . .
H24 H 0.5380 -0.1919 0.0943 0.023 Uiso 1 1 calc R . .
C25 C 0.49264(11) -0.1296(2) 0.05042(7) 0.0183(5) Uani 1 1 d . . .
C26 C 0.44566(11) -0.0572(2) 0.03867(7) 0.0181(5) Uani 1 1 d . . .
H26 H 0.4360 -0.0459 0.0149 0.022 Uiso 1 1 calc R . .
C27 C 0.49084(11) -0.1072(2) 0.14689(6) 0.0198(5) Uani 1 1 d . . .
H27A H 0.4754 -0.0428 0.1589 0.024 Uiso 1 1 calc R . .
H27B H 0.5356 -0.1052 0.1515 0.024 Uiso 1 1 calc R . .
C28 C 0.46874(12) -0.2164(2) 0.16267(7) 0.0226(6) Uani 1 1 d . . .
C29 C 0.49899(13) -0.3202(2) 0.14959(7) 0.0273(6) Uani 1 1 d . . .
H29A H 0.4859 -0.3870 0.1610 0.041 Uiso 1 1 calc R . .
H29B H 0.5431 -0.3127 0.1544 0.041 Uiso 1 1 calc R . .
H29C H 0.4873 -0.3271 0.1250 0.041 Uiso 1 1 calc R . .
C30 C 0.48519(13) -0.2092(3) 0.20159(7) 0.0294(6) Uani 1 1 d . . .
H30A H 0.4650 -0.1443 0.2102 0.044 Uiso 1 1 calc R . .
H30B H 0.5291 -0.2011 0.2072 0.044 Uiso 1 1 calc R . .
H30C H 0.4719 -0.2776 0.2121 0.044 Uiso 1 1 calc R . .
C31 C 0.39967(12) -0.2270(2) 0.15395(8) 0.0271(6) Uani 1 1 d . . .
H31A H 0.3892 -0.2345 0.1293 0.041 Uiso 1 1 calc R . .
H31B H 0.3801 -0.1600 0.1618 0.041 Uiso 1 1 calc R . .
H31C H 0.3856 -0.2933 0.1652 0.041 Uiso 1 1 calc R . .
C32 C 0.52855(12) -0.1883(2) 0.02565(7) 0.0217(5) Uani 1 1 d . . .
H32A H 0.5027 -0.2001 0.0040 0.032 Uiso 1 1 calc R . .
H32B H 0.5428 -0.2609 0.0351 0.032 Uiso 1 1 calc R . .
H32C H 0.5634 -0.1420 0.0218 0.032 Uiso 1 1 calc R . .
C33 C 0.18736(11) 0.3104(2) 0.08879(6) 0.0158(5) Uani 1 1 d . . .
H33A H 0.1952 0.3196 0.1138 0.019 Uiso 1 1 calc R . .
H33B H 0.1433 0.3205 0.0821 0.019 Uiso 1 1 calc R . .
C34 C 0.21954(11) 0.4035(2) 0.07285(6) 0.0155(5) Uani 1 1 d . . .
C35 C 0.28370(11) 0.4123(2) 0.07838(6) 0.0163(5) Uani 1 1 d . . .
C36 C 0.31148(11) 0.5106(2) 0.06763(6) 0.0161(5) Uani 1 1 d . . .
C37 C 0.27482(12) 0.5959(2) 0.05189(6) 0.0184(5) Uani 1 1 d . . .
H37 H 0.2937 0.6620 0.0450 0.022 Uiso 1 1 calc R . .
C38 C 0.21187(12) 0.5880(2) 0.04588(6) 0.0192(5) Uani 1 1 d . . .
C39 C 0.18543(11) 0.4903(2) 0.05656(6) 0.0169(5) Uani 1 1 d . . .
H39 H 0.1426 0.4827 0.0526 0.020 Uiso 1 1 calc R . .
C40 C 0.37951(11) 0.5293(2) 0.07541(6) 0.0175(5) Uani 1 1 d . . .
H40A H 0.3950 0.4809 0.0949 0.021 Uiso 1 1 calc R . .
H40B H 0.3863 0.6079 0.0828 0.021 Uiso 1 1 calc R . .
C41 C 0.41795(11) 0.5065(2) 0.04626(7) 0.0188(5) Uani 1 1 d . . .
C42 C 0.39936(13) 0.5839(2) 0.01583(7) 0.0255(6) Uani 1 1 d . . .
H42A H 0.4036 0.6621 0.0232 0.038 Uiso 1 1 calc R . .
H42B H 0.3571 0.5691 0.0066 0.038 Uiso 1 1 calc R . .
H42C H 0.4255 0.5698 -0.0018 0.038 Uiso 1 1 calc R . .
C43 C 0.48459(11) 0.5287(2) 0.06010(7) 0.0245(6) Uani 1 1 d . . .
H43A H 0.5101 0.5138 0.0422 0.037 Uiso 1 1 calc R . .
H43B H 0.4968 0.4794 0.0796 0.037 Uiso 1 1 calc R . .
H43C H 0.4894 0.6070 0.0674 0.037 Uiso 1 1 calc R . .
C44 C 0.41092(13) 0.3842(2) 0.03478(7) 0.0258(6) Uani 1 1 d . . .
H44A H 0.3681 0.3681 0.0275 0.039 Uiso 1 1 calc R . .
H44B H 0.4260 0.3349 0.0538 0.039 Uiso 1 1 calc R . .
H44C H 0.4342 0.3714 0.0158 0.039 Uiso 1 1 calc R . .
C45 C 0.17366(13) 0.6851(2) 0.03054(7) 0.0244(6) Uani 1 1 d . . .
H45A H 0.1538 0.7215 0.0483 0.037 Uiso 1 1 calc R . .
H45B H 0.1429 0.6571 0.0126 0.037 Uiso 1 1 calc R . .
H45C H 0.1996 0.7394 0.0208 0.037 Uiso 1 1 calc R . .
C46 C 0.3858(2) 0.4453(3) 0.19189(13) 0.0689(12) Uani 1 1 d U . .
H46A H 0.3427 0.4356 0.1940 0.103 Uiso 1 1 calc R . .
H46B H 0.3934 0.5232 0.1859 0.103 Uiso 1 1 calc R . .
H46C H 0.4100 0.4268 0.2136 0.103 Uiso 1 1 calc R . .
C47 C 0.40267(18) 0.3709(3) 0.16527(10) 0.0498(9) Uani 1 1 d U . .
H47A H 0.3833 0.3990 0.1430 0.060 Uiso 1 1 calc R . .
H47B H 0.4471 0.3756 0.1652 0.060 Uiso 1 1 calc R . .
C48 C 0.42730(16) 0.1959(3) 0.19305(10) 0.0457(9) Uani 1 1 d U . .
H48A H 0.4381 0.2445 0.2132 0.055 Uiso 1 1 calc R . .
H48B H 0.4649 0.1780 0.1833 0.055 Uiso 1 1 calc R . .
C49 C 0.39917(17) 0.0899(3) 0.20375(9) 0.0461(9) Uani 1 1 d U . .
H49A H 0.3593 0.1065 0.2105 0.069 Uiso 1 1 calc R . .
H49B H 0.4252 0.0570 0.2230 0.069 Uiso 1 1 calc R . .
H49C H 0.3946 0.0369 0.1847 0.069 Uiso 1 1 calc R . .
C101 C 0.2297(2) 0.5799(4) 0.14652(13) 0.0389(12) Uani 0.838(7) 1 d PD A 1
H10A H 0.2496 0.5103 0.1550 0.058 Uiso 0.838(7) 1 calc PR A 1
H10B H 0.2425 0.6412 0.1623 0.058 Uiso 0.838(7) 1 calc PR A 1
H10C H 0.2410 0.5974 0.1240 0.058 Uiso 0.838(7) 1 calc PR A 1
C102 C 0.1622(3) 0.5658(3) 0.14388(11) 0.0358(10) Uani 0.838(7) 1 d PD A 1
H10D H 0.1496 0.4993 0.1298 0.043 Uiso 0.838(7) 1 calc PR A 1
H10E H 0.1502 0.5539 0.1668 0.043 Uiso 0.838(7) 1 calc PR A 1
O103 O 0.13324(13) 0.6630(3) 0.12893(9) 0.0324(7) Uani 0.838(7) 1 d PD A 1
C104 C 0.06891(19) 0.6516(3) 0.12417(13) 0.0466(12) Uani 0.838(7) 1 d PD A 1
H10F H 0.0542 0.6382 0.1464 0.056 Uiso 0.838(7) 1 calc PR A 1
H10G H 0.0571 0.5868 0.1092 0.056 Uiso 0.838(7) 1 calc PR A 1
C105 C 0.0408(2) 0.7571(4) 0.10832(15) 0.0536(15) Uani 0.838(7) 1 d PD A 1
H10H H -0.0034 0.7504 0.1057 0.080 Uiso 0.838(7) 1 calc PR A 1
H10I H 0.0542 0.7683 0.0859 0.080 Uiso 0.838(7) 1 calc PR A 1
H10J H 0.0534 0.8212 0.1230 0.080 Uiso 0.838(7) 1 calc PR A 1
C111 C 0.2008(11) 0.582(2) 0.1448(7) 0.033(5) Uani 0.162(7) 1 d PDU A 2
H11A H 0.2079 0.5080 0.1552 0.049 Uiso 0.162(7) 1 calc PR A 2
H11B H 0.2118 0.6401 0.1620 0.049 Uiso 0.162(7) 1 calc PR A 2
H11C H 0.2255 0.5906 0.1262 0.049 Uiso 0.162(7) 1 calc PR A 2
C112 C 0.1351(10) 0.5937(18) 0.1310(6) 0.034(4) Uani 0.162(7) 1 d PDU A 2
H11D H 0.1223 0.5275 0.1169 0.041 Uiso 0.162(7) 1 calc PR A 2
H11E H 0.1107 0.5956 0.1502 0.041 Uiso 0.162(7) 1 calc PR A 2
O113 O 0.1237(6) 0.6917(13) 0.1113(5) 0.036(3) Uani 0.162(7) 1 d PDU A 2
C114 C 0.0631(8) 0.7006(18) 0.0935(5) 0.038(4) Uani 0.162(7) 1 d PDU A 2
H11F H 0.0512 0.6280 0.0826 0.046 Uiso 0.162(7) 1 calc PR A 2
H11G H 0.0625 0.7578 0.0754 0.046 Uiso 0.162(7) 1 calc PR A 2
C115 C 0.0176(11) 0.732(3) 0.1172(7) 0.052(5) Uani 0.162(7) 1 d PDU A 2
H11H H -0.0226 0.7405 0.1041 0.078 Uiso 0.162(7) 1 calc PR A 2
H11I H 0.0296 0.8035 0.1285 0.078 Uiso 0.162(7) 1 calc PR A 2
H11J H 0.0163 0.6737 0.1344 0.078 Uiso 0.162(7) 1 calc PR A 2

loop_
_atom_site_aniso_label
_atom_site_aniso_U_11
_atom_site_aniso_U_22
_atom_site_aniso_U_33
_atom_site_aniso_U_23
_atom_site_aniso_U_13
_atom_site_aniso_U_12
U1 0.01421(4) 0.01173(5) 0.01138(4) 0.00004(4) 0.00185(3) 0.00016(4)
O1 0.0200(8) 0.0178(9) 0.0167(9) -0.0015(7) 0.0042(7) -0.0041(7)
O2 0.0218(9) 0.0195(9) 0.0156(9) 0.0000(7) 0.0039(7) 0.0048(7)
O3 0.0174(8) 0.0156(9) 0.0191(9) 0.0050(7) 0.0023(7) 0.0013(7)
O4 0.0278(10) 0.0305(11) 0.0229(10) 0.0023(8) -0.0047(8) -0.0085(9)
N1 0.0157(9) 0.0138(10) 0.0121(10) -0.0004(8) 0.0010(7) 0.0015(8)
N2 0.0172(10) 0.0143(10) 0.0142(10) 0.0019(8) 0.0013(8) 0.0018(8)
N3 0.0166(10) 0.0136(10) 0.0131(10) 0.0001(8) 0.0025(8) -0.0001(8)
C1 0.0214(12) 0.0131(12) 0.0146(12) -0.0013(9) 0.0010(10) -0.0011(10)
C2 0.0200(12) 0.0152(12) 0.0141(12) -0.0014(9) 0.0029(9) 0.0007(10)
C3 0.0206(12) 0.0155(11) 0.0136(11) 0.0009(10) 0.0015(9) 0.0017(10)
C4 0.0176(11) 0.0139(12) 0.0136(11) 0.0004(9) 0.0018(9) 0.0014(9)
C5 0.0142(11) 0.0157(11) 0.0153(12) 0.0008(9) 0.0017(9) -0.0014(9)
C6 0.0177(11) 0.0166(12) 0.0161(12) -0.0004(9) 0.0004(9) -0.0026(10)
C7 0.0219(12) 0.0141(12) 0.0147(12) 0.0037(9) 0.0010(10) -0.0010(10)
C8 0.0189(12) 0.0205(12) 0.0117(12) 0.0032(10) 0.0000(9) -0.0011(11)
C9 0.0150(11) 0.0204(13) 0.0126(11) 0.0014(9) 0.0013(9) -0.0027(10)
C10 0.0186(12) 0.0217(13) 0.0135(12) 0.0022(10) -0.0004(9) 0.0010(10)
C11 0.0176(12) 0.0306(15) 0.0145(12) 0.0021(10) 0.0031(10) 0.0020(11)
C12 0.0163(12) 0.0302(15) 0.0183(13) 0.0057(11) 0.0004(10) -0.0029(11)
C13 0.0215(13) 0.0210(13) 0.0178(13) 0.0043(10) -0.0013(10) -0.0055(11)
C14 0.0228(13) 0.0226(13) 0.0160(12) -0.0008(10) 0.0046(10) 0.0061(11)
C15 0.0267(14) 0.0229(13) 0.0184(13) -0.0038(11) 0.0041(11) 0.0024(11)
C16 0.0298(15) 0.0294(16) 0.0296(16) -0.0080(12) -0.0060(12) 0.0055(13)
C17 0.0439(18) 0.049(2) 0.0184(15) -0.0029(13) 0.0068(13) -0.0050(16)
C18 0.0436(18) 0.0221(14) 0.0288(16) -0.0079(12) 0.0004(13) 0.0051(13)
C19 0.0250(14) 0.0453(19) 0.0351(17) 0.0050(14) 0.0085(13) -0.0106(14)
C20 0.0187(12) 0.0157(12) 0.0161(12) 0.0021(9) 0.0058(9) 0.0031(10)
C21 0.0184(12) 0.0149(12) 0.0176(12) 0.0031(9) 0.0046(10) 0.0004(10)
C22 0.0159(11) 0.0158(12) 0.0194(12) -0.0007(10) 0.0040(9) 0.0012(10)
C23 0.0165(11) 0.0160(12) 0.0184(12) 0.0021(9) 0.0017(9) -0.0009(10)
C24 0.0163(11) 0.0169(13) 0.0240(13) 0.0014(10) 0.0047(10) 0.0014(10)
C25 0.0184(12) 0.0152(12) 0.0223(13) -0.0006(10) 0.0066(10) -0.0003(10)
C26 0.0212(12) 0.0164(12) 0.0176(12) 0.0010(9) 0.0060(10) -0.0033(10)
C27 0.0187(12) 0.0234(13) 0.0173(13) 0.0020(10) 0.0020(10) 0.0037(11)
C28 0.0249(13) 0.0244(14) 0.0185(13) 0.0069(11) 0.0033(10) 0.0061(11)
C29 0.0304(15) 0.0273(15) 0.0248(15) 0.0080(11) 0.0055(12) 0.0091(12)
C30 0.0280(14) 0.0385(17) 0.0214(14) 0.0067(12) 0.0024(11) 0.0075(13)
C31 0.0226(13) 0.0291(15) 0.0298(16) 0.0096(12) 0.0045(11) 0.0020(12)
C32 0.0237(13) 0.0194(13) 0.0236(14) -0.0017(10) 0.0099(11) 0.0017(11)
C33 0.0143(11) 0.0158(12) 0.0179(12) -0.0012(9) 0.0035(9) 0.0025(9)
C34 0.0194(12) 0.0134(12) 0.0143(12) -0.0017(9) 0.0042(9) -0.0008(10)
C35 0.0214(12) 0.0165(12) 0.0115(11) -0.0010(9) 0.0034(9) 0.0020(10)
C36 0.0220(12) 0.0136(12) 0.0132(11) -0.0008(9) 0.0048(9) -0.0013(10)
C37 0.0263(13) 0.0123(12) 0.0172(12) 0.0008(9) 0.0047(10) -0.0013(10)
C38 0.0240(13) 0.0174(13) 0.0157(12) -0.0027(10) 0.0006(10) 0.0027(11)
C39 0.0162(11) 0.0167(12) 0.0174(12) -0.0017(9) 0.0003(9) 0.0021(10)
C40 0.0194(12) 0.0150(12) 0.0182(12) 0.0020(10) 0.0026(9) -0.0029(10)
C41 0.0189(12) 0.0178(13) 0.0201(13) 0.0016(10) 0.0037(10) -0.0018(10)
C42 0.0287(14) 0.0285(15) 0.0211(14) 0.0038(11) 0.0095(11) 0.0023(12)
C43 0.0237(13) 0.0231(14) 0.0279(15) -0.0011(11) 0.0074(11) -0.0012(12)
C44 0.0266(14) 0.0229(14) 0.0283(15) -0.0047(11) 0.0050(12) -0.0019(12)
C45 0.0276(14) 0.0168(13) 0.0276(15) 0.0028(10) -0.0013(11) 0.0029(11)
C46 0.081(3) 0.042(2) 0.085(3) 0.006(2) 0.016(2) 0.002(2)
C47 0.056(2) 0.052(2) 0.0383(18) 0.0052(16) -0.0053(16) -0.0238(17)
C48 0.0430(18) 0.0415(18) 0.046(2) -0.0057(15) -0.0187(15) 0.0021(16)
C49 0.060(2) 0.047(2) 0.0349(18) 0.0104(15) 0.0164(16) 0.0293(18)
C101 0.051(3) 0.033(2) 0.032(2) -0.0023(17) 0.002(2) 0.010(3)
C102 0.051(3) 0.026(2) 0.032(2) 0.0034(16) 0.011(2) 0.007(2)
O103 0.0381(15) 0.0236(16) 0.0344(17) 0.0023(13) 0.0004(12) 0.0002(12)
C104 0.040(2) 0.038(2) 0.061(3) 0.004(2) 0.005(2) -0.0084(19)
C105 0.038(3) 0.055(3) 0.065(4) 0.012(3) -0.006(2) -0.002(2)
C111 0.037(10) 0.023(8) 0.039(9) -0.002(7) 0.008(10) 0.009(9)
C112 0.036(7) 0.027(7) 0.042(7) 0.001(6) 0.013(6) 0.004(6)
O113 0.038(6) 0.029(6) 0.043(7) 0.001(5) 0.010(5) 0.003(5)
C114 0.039(7) 0.032(7) 0.044(8) -0.003(6) 0.010(6) 0.003(6)
C115 0.056(10) 0.047(10) 0.051(11) 0.002(9) 0.001(9) -0.004(9)

loop_
_atom_type_symbol
_atom_type_description
_atom_type_scat_dispersion_real
_atom_type_scat_dispersion_imag
_atom_type_scat_source
C C 0.0033 0.0016 'International Tables Vol C Tables 4.2.6.8 and 6.1.1.4'
H H 0.0000 0.0000 'International Tables Vol C Tables 4.2.6.8 and 6.1.1.4'
N N 0.0061 0.0033 'International Tables Vol C Tables 4.2.6.8 and 6.1.1.4'
O O 0.0106 0.0060 'International Tables Vol C Tables 4.2.6.8 and 6.1.1.4'
U U -9.6767 9.6646 'International Tables Vol C Tables 4.2.6.8 and 6.1.1.4'

loop_
_geom_angle_atom_site_label_1
_geom_angle_atom_site_label_2
_geom_angle_atom_site_label_3
_geom_angle
O1 U1 O3 115.15(6)
O1 U1 O2 121.00(6)
O3 U1 O2 116.48(6)
O1 U1 O4 79.47(6)
O3 U1 O4 81.75(6)
O2 U1 O4 81.54(6)
O1 U1 N2 136.07(6)
O3 U1 N2 86.09(6)
O2 U1 N2 73.73(6)
O4 U1 N2 143.84(6)
O1 U1 N1 73.25(6)
O3 U1 N1 135.76(6)
O2 U1 N1 88.56(6)
O4 U1 N1 140.52(6)
N2 U1 N1 65.62(6)
O1 U1 N3 83.79(6)
O3 U1 N3 73.14(6)
O2 U1 N3 137.38(6)
O4 U1 N3 140.15(6)
N2 U1 N3 65.37(6)
N1 U1 N3 64.47(6)
C9 O1 U1 143.47(15)
C22 O2 U1 143.15(15)
C35 O3 U1 144.52(15)
C48 O4 C47 112.3(2)
C48 O4 U1 124.96(18)
C47 O4 U1 119.86(18)
C1 N1 C6 112.18(18)
C1 N1 C7 108.43(18)
C6 N1 C7 111.05(18)
C1 N1 U1 103.37(13)
C6 N1 U1 117.23(14)
C7 N1 U1 103.84(13)
C3 N2 C2 112.04(19)
C3 N2 C20 105.98(18)
C2 N2 C20 112.32(18)
C3 N2 U1 106.29(14)
C2 N2 U1 114.99(14)
C20 N2 U1 104.50(14)
C5 N3 C4 110.41(18)
C5 N3 C33 107.54(18)
C4 N3 C33 112.29(18)
C5 N3 U1 106.93(13)
C4 N3 U1 115.25(14)
C33 N3 U1 103.91(13)
N1 C1 C2 112.78(19)
N1 C1 H1A 109.0
C2 C1 H1A 109.0
N1 C1 H1B 109.0
C2 C1 H1B 109.0
H1A C1 H1B 107.8
N2 C2 C1 112.03(19)
N2 C2 H2A 109.2
C1 C2 H2A 109.2
N2 C2 H2B 109.2
C1 C2 H2B 109.2
H2A C2 H2B 107.9
N2 C3 C4 114.2(2)
N2 C3 H3A 108.7
C4 C3 H3A 108.7
N2 C3 H3B 108.7
C4 C3 H3B 108.7
H3A C3 H3B 107.6
N3 C4 C3 112.43(19)
N3 C4 H4A 109.1
C3 C4 H4A 109.1
N3 C4 H4B 109.1
C3 C4 H4B 109.1
H4A C4 H4B 107.8
N3 C5 C6 112.51(19)
N3 C5 H5A 109.1
C6 C5 H5A 109.1
N3 C5 H5B 109.1
C6 C5 H5B 109.1
H5A C5 H5B 107.8
N1 C6 C5 111.60(19)
N1 C6 H6A 109.3
C5 C6 H6A 109.3
N1 C6 H6B 109.3
C5 C6 H6B 109.3
H6A C6 H6B 108.0
N1 C7 C8 114.3(2)
N1 C7 H7A 108.7
C8 C7 H7A 108.7
N1 C7 H7B 108.7
C8 C7 H7B 108.7
H7A C7 H7B 107.6
C13 C8 C9 119.8(2)
C13 C8 C7 120.2(2)
C9 C8 C7 119.9(2)
O1 C9 C10 121.4(2)
O1 C9 C8 119.3(2)
C10 C9 C8 119.2(2)
C11 C10 C9 118.6(2)
C11 C10 C14 121.5(2)
C9 C10 C14 119.9(2)
C12 C11 C10 122.7(2)
C12 C11 H11 118.6
C10 C11 H11 118.6
C13 C12 C11 118.0(2)
C13 C12 C19 120.5(3)
C11 C12 C19 121.5(3)
C12 C13 C8 121.7(2)
C12 C13 H13 119.1
C8 C13 H13 119.1
C10 C14 C15 117.1(2)
C10 C14 H14A 108.0
C15 C14 H14A 108.0
C10 C14 H14B 108.0
C15 C14 H14B 108.0
H14A C14 H14B 107.3
C18 C15 C17 109.3(2)
C18 C15 C16 108.9(2)
C17 C15 C16 109.0(2)
C18 C15 C14 108.2(2)
C17 C15 C14 111.3(2)
C16 C15 C14 110.0(2)
C15 C16 H16A 109.5
C15 C16 H16B 109.5
H16A C16 H16B 109.5
C15 C16 H16C 109.5
H16A C16 H16C 109.5
H16B C16 H16C 109.5
C15 C17 H17A 109.5
C15 C17 H17B 109.5
H17A C17 H17B 109.5
C15 C17 H17C 109.5
H17A C17 H17C 109.5
H17B C17 H17C 109.5
C15 C18 H18A 109.5
C15 C18 H18B 109.5
H18A C18 H18B 109.5
C15 C18 H18C 109.5
H18A C18 H18C 109.5
H18B C18 H18C 109.5
C12 C19 H19A 109.5
C12 C19 H19B 109.5
H19A C19 H19B 109.5
C12 C19 H19C 109.5
H19A C19 H19C 109.5
H19B C19 H19C 109.5
N2 C20 C21 116.8(2)
N2 C20 H20A 108.1
C21 C20 H20A 108.1
N2 C20 H20B 108.1
C21 C20 H20B 108.1
H20A C20 H20B 107.3
C26 C21 C22 120.5(2)
C26 C21 C20 118.3(2)
C22 C21 C20 120.9(2)
O2 C22 C21 119.9(2)
O2 C22 C23 121.7(2)
C21 C22 C23 118.4(2)
C24 C23 C22 118.8(2)
C24 C23 C27 120.0(2)
C22 C23 C27 121.2(2)
C23 C24 C25 123.0(2)
C23 C24 H24 118.5
C25 C24 H24 118.5
C26 C25 C24 117.3(2)
C26 C25 C32 120.5(2)
C24 C25 C32 122.2(2)
C25 C26 C21 121.9(2)
C25 C26 H26 119.0
C21 C26 H26 119.0
C23 C27 C28 116.9(2)
C23 C27 H27A 108.1
C28 C27 H27A 108.1
C23 C27 H27B 108.1
C28 C27 H27B 108.1
H27A C27 H27B 107.3
C29 C28 C31 109.1(2)
C29 C28 C30 109.0(2)
C31 C28 C30 109.4(2)
C29 C28 C27 111.5(2)
C31 C28 C27 109.8(2)
C30 C28 C27 108.0(2)
C28 C29 H29A 109.5
C28 C29 H29B 109.5
H29A C29 H29B 109.5
C28 C29 H29C 109.5
H29A C29 H29C 109.5
H29B C29 H29C 109.5
C28 C30 H30A 109.5
C28 C30 H30B 109.5
H30A C30 H30B 109.5
C28 C30 H30C 109.5
H30A C30 H30C 109.5
H30B C30 H30C 109.5
C28 C31 H31A 109.5
C28 C31 H31B 109.5
H31A C31 H31B 109.5
C28 C31 H31C 109.5
H31A C31 H31C 109.5
H31B C31 H31C 109.5
C25 C32 H32A 109.5
C25 C32 H32B 109.5
H32A C32 H32B 109.5
C25 C32 H32C 109.5
H32A C32 H32C 109.5
H32B C32 H32C 109.5
N3 C33 C34 118.0(2)
N3 C33 H33A 107.8
C34 C33 H33A 107.8
N3 C33 H33B 107.8
C34 C33 H33B 107.8
H33A C33 H33B 107.1
C39 C34 C35 119.6(2)
C39 C34 C33 118.9(2)
C35 C34 C33 120.9(2)
O3 C35 C36 121.5(2)
O3 C35 C34 119.5(2)
C36 C35 C34 118.9(2)
C37 C36 C35 118.9(2)
C37 C36 C40 119.4(2)
C35 C36 C40 121.4(2)
C38 C37 C36 122.9(2)
C38 C37 H37 118.6
C36 C37 H37 118.6
C37 C38 C39 117.3(2)
C37 C38 C45 121.1(2)
C39 C38 C45 121.5(2)
C34 C39 C38 122.4(2)
C34 C39 H39 118.8
C38 C39 H39 118.8
C36 C40 C41 117.0(2)
C36 C40 H40A 108.0
C41 C40 H40A 108.0
C36 C40 H40B 108.0
C41 C40 H40B 108.0
H40A C40 H40B 107.3
C44 C41 C42 109.5(2)
C44 C41 C43 109.1(2)
C42 C41 C43 109.1(2)
C44 C41 C40 110.1(2)
C42 C41 C40 111.2(2)
C43 C41 C40 107.7(2)
C41 C42 H42A 109.5
C41 C42 H42B 109.5
H42A C42 H42B 109.5
C41 C42 H42C 109.5
H42A C42 H42C 109.5
H42B C42 H42C 109.5
C41 C43 H43A 109.5
C41 C43 H43B 109.5
H43A C43 H43B 109.5
C41 C43 H43C 109.5
H43A C43 H43C 109.5
H43B C43 H43C 109.5
C41 C44 H44A 109.5
C41 C44 H44B 109.5
H44A C44 H44B 109.5
C41 C44 H44C 109.5
H44A C44 H44C 109.5
H44B C44 H44C 109.5
C38 C45 H45A 109.5
C38 C45 H45B 109.5
H45A C45 H45B 109.5
C38 C45 H45C 109.5
H45A C45 H45C 109.5
H45B C45 H45C 109.5
C47 C46 H46A 109.5
C47 C46 H46B 109.5
H46A C46 H46B 109.5
C47 C46 H46C 109.5
H46A C46 H46C 109.5
H46B C46 H46C 109.5
O4 C47 C46 115.6(3)
O4 C47 H47A 108.4
C46 C47 H47A 108.4
O4 C47 H47B 108.4
C46 C47 H47B 108.4
H47A C47 H47B 107.4
O4 C48 C49 110.6(3)
O4 C48 H48A 109.5
C49 C48 H48A 109.5
O4 C48 H48B 109.5
C49 C48 H48B 109.5
H48A C48 H48B 108.1
C48 C49 H49A 109.5
C48 C49 H49B 109.5
H49A C49 H49B 109.5
C48 C49 H49C 109.5
H49A C49 H49C 109.5
H49B C49 H49C 109.5
O103 C102 C101 109.5(4)
O103 C102 H10D 109.8
C101 C102 H10D 109.8
O103 C102 H10E 109.8
C101 C102 H10E 109.8
H10D C102 H10E 108.2
C102 O103 C104 111.8(4)
O103 C104 C105 109.3(4)
O103 C104 H10F 109.8
C105 C104 H10F 109.8
O103 C104 H10G 109.8
C105 C104 H10G 109.8
H10F C104 H10G 108.3
C112 C111 H11A 109.5
C112 C111 H11B 109.5
H11A C111 H11B 109.5
C112 C111 H11C 109.5
H11A C111 H11C 109.5
H11B C111 H11C 109.5
O113 C112 C111 112.0(16)
O113 C112 H11D 109.2
C111 C112 H11D 109.2
O113 C112 H11E 109.2
C111 C112 H11E 109.2
H11D C112 H11E 107.9
C112 O113 C114 114.9(15)
O113 C114 C115 111.9(17)
O113 C114 H11F 109.2
C115 C114 H11F 109.2
O113 C114 H11G 109.2
C115 C114 H11G 109.2
H11F C114 H11G 107.9
C114 C115 H11H 109.5
C114 C115 H11I 109.5
H11H C115 H11I 109.5
C114 C115 H11J 109.5
H11H C115 H11J 109.5
H11I C115 H11J 109.5

loop_
_geom_bond_atom_site_label_1
_geom_bond_atom_site_label_2
_geom_bond_distance
U1 O1 2.2628(17)
U1 O3 2.2908(16)
U1 O2 2.3075(17)
U1 O4 2.6692(18)
U1 N2 2.679(2)
U1 N1 2.695(2)
U1 N3 2.718(2)
O1 C9 1.335(3)
O2 C22 1.335(3)
O3 C35 1.339(3)
O4 C48 1.430(4)
O4 C47 1.450(4)
N1 C1 1.483(3)
N1 C6 1.493(3)
N1 C7 1.503(3)
N2 C3 1.488(3)
N2 C2 1.492(3)
N2 C20 1.505(3)
N3 C5 1.486(3)
N3 C4 1.489(3)
N3 C33 1.499(3)
C1 C2 1.537(3)
C1 H1A 0.9900
C1 H1B 0.9900
C2 H2A 0.9900
C2 H2B 0.9900
C3 C4 1.525(3)
C3 H3A 0.9900
C3 H3B 0.9900
C4 H4A 0.9900
C4 H4B 0.9900
C5 C6 1.526(3)
C5 H5A 0.9900
C5 H5B 0.9900
C6 H6A 0.9900
C6 H6B 0.9900
C7 C8 1.504(3)
C7 H7A 0.9900
C7 H7B 0.9900
C8 C13 1.394(3)
C8 C9 1.423(4)
C9 C10 1.413(3)
C10 C11 1.404(4)
C10 C14 1.514(4)
C11 C12 1.393(4)
C11 H11 0.9500
C12 C13 1.391(4)
C12 C19 1.515(4)
C13 H13 0.9500
C14 C15 1.552(4)
C14 H14A 0.9900
C14 H14B 0.9900
C15 C18 1.531(4)
C15 C17 1.532(4)
C15 C16 1.535(4)
C16 H16A 0.9800
C16 H16B 0.9800
C16 H16C 0.9800
C17 H17A 0.9800
C17 H17B 0.9800
C17 H17C 0.9800
C18 H18A 0.9800
C18 H18B 0.9800
C18 H18C 0.9800
C19 H19A 0.9800
C19 H19B 0.9800
C19 H19C 0.9800
C20 C21 1.518(3)
C20 H20A 0.9900
C20 H20B 0.9900
C21 C26 1.395(3)
C21 C22 1.419(4)
C22 C23 1.422(3)
C23 C24 1.401(4)
C23 C27 1.515(4)
C24 C25 1.402(4)
C24 H24 0.9500
C25 C26 1.390(4)
C25 C32 1.516(4)
C26 H26 0.9500
C27 C28 1.553(4)
C27 H27A 0.9900
C27 H27B 0.9900
C28 C29 1.532(4)
C28 C31 1.537(4)
C28 C30 1.541(4)
C29 H29A 0.9800
C29 H29B 0.9800
C29 H29C 0.9800
C30 H30A 0.9800
C30 H30B 0.9800
C30 H30C 0.9800
C31 H31A 0.9800
C31 H31B 0.9800
C31 H31C 0.9800
C32 H32A 0.9800
C32 H32B 0.9800
C32 H32C 0.9800
C33 C34 1.506(3)
C33 H33A 0.9900
C33 H33B 0.9900
C34 C39 1.393(3)
C34 C35 1.421(3)
C35 C36 1.417(3)
C36 C37 1.401(3)
C36 C40 1.523(3)
C37 C38 1.394(4)
C37 H37 0.9500
C38 C39 1.397(4)
C38 C45 1.518(4)
C39 H39 0.9500
C40 C41 1.548(3)
C40 H40A 0.9900
C40 H40B 0.9900
C41 C44 1.532(4)
C41 C42 1.533(4)
C41 C43 1.537(3)
C42 H42A 0.9800
C42 H42B 0.9800
C42 H42C 0.9800
C43 H43A 0.9800
C43 H43B 0.9800
C43 H43C 0.9800
C44 H44A 0.9800
C44 H44B 0.9800
C44 H44C 0.9800
C45 H45A 0.9800
C45 H45B 0.9800
C45 H45C 0.9800
C46 C47 1.464(6)
C46 H46A 0.9800
C46 H46B 0.9800
C46 H46C 0.9800
C47 H47A 0.9900
C47 H47B 0.9900
C48 C49 1.497(5)
C48 H48A 0.9900
C48 H48B 0.9900
C49 H49A 0.9800
C49 H49B 0.9800
C49 H49C 0.9800
C101 C102 1.502(6)
C101 H10A 0.9800
C101 H10B 0.9800
C101 H10C 0.9800
C102 O103 1.421(5)
C102 H10D 0.9900
C102 H10E 0.9900
O103 C104 1.427(5)
C104 C105 1.506(6)
C104 H10F 0.9900
C104 H10G 0.9900
C105 H10H 0.9800
C105 H10I 0.9800
C105 H10J 0.9800
C111 C112 1.500(17)
C111 H11A 0.9800
C111 H11B 0.9800
C111 H11C 0.9800
C112 O113 1.412(17)
C112 H11D 0.9900
C112 H11E 0.9900
O113 C114 1.445(16)
C114 C115 1.517(18)
C114 H11F 0.9900
C114 H11G 0.9900
C115 H11H 0.9800
C115 H11I 0.9800
C115 H11J 0.9800

loop_
_geom_torsion_atom_site_label_1
_geom_torsion_atom_site_label_2
_geom_torsion_atom_site_label_3
_geom_torsion_atom_site_label_4
_geom_torsion
O3 U1 O1 C9 133.3(2)
O2 U1 O1 C9 -77.7(3)
O4 U1 O1 C9 -151.1(3)
N2 U1 O1 C9 21.0(3)
N1 U1 O1 C9 0.0(2)
N3 U1 O1 C9 65.2(3)
O1 U1 O2 C22 145.1(2)
O3 U1 O2 C22 -66.3(3)
O4 U1 O2 C22 -142.6(3)
N2 U1 O2 C22 10.7(3)
N1 U1 O2 C22 75.7(3)
N3 U1 O2 C22 27.3(3)
O1 U1 O3 C35 -59.4(3)
O2 U1 O3 C35 150.2(3)
O4 U1 O3 C35 -133.6(3)
N2 U1 O3 C35 80.6(3)
N1 U1 O3 C35 32.1(3)
N3 U1 O3 C35 15.2(3)
O1 U1 O4 C48 84.9(3)
O3 U1 O4 C48 -157.5(3)
O2 U1 O4 C48 -39.0(2)
N2 U1 O4 C48 -85.9(3)
N1 U1 O4 C48 38.3(3)
N3 U1 O4 C48 151.6(2)
O1 U1 O4 C47 -115.7(2)
O3 U1 O4 C47 1.9(2)
O2 U1 O4 C47 120.4(2)
N2 U1 O4 C47 73.5(3)
N1 U1 O4 C47 -162.3(2)
N3 U1 O4 C47 -49.0(3)
O1 U1 N1 C1 -156.69(14)
O3 U1 N1 C1 94.22(15)
O2 U1 N1 C1 -33.62(14)
O4 U1 N1 C1 -108.43(15)
N2 U1 N1 C1 39.14(13)
N3 U1 N1 C1 112.25(14)
O1 U1 N1 C6 79.34(16)
O3 U1 N1 C6 -29.75(19)
O2 U1 N1 C6 -157.59(16)
O4 U1 N1 C6 127.61(16)
N2 U1 N1 C6 -84.82(16)
N3 U1 N1 C6 -11.72(15)
O1 U1 N1 C7 -43.54(13)
O3 U1 N1 C7 -152.63(13)
O2 U1 N1 C7 79.53(14)
O4 U1 N1 C7 4.73(18)
N2 U1 N1 C7 152.30(15)
N3 U1 N1 C7 -134.60(15)
O1 U1 N2 C3 85.50(16)
O3 U1 N2 C3 -37.39(14)
O2 U1 N2 C3 -156.43(15)
O4 U1 N2 C3 -107.67(16)
N1 U1 N2 C3 107.63(15)
N3 U1 N2 C3 35.85(14)
O1 U1 N2 C2 -39.08(18)
O3 U1 N2 C2 -161.96(15)
O2 U1 N2 C2 78.99(15)
O4 U1 N2 C2 127.75(15)
N1 U1 N2 C2 -16.95(14)
N3 U1 N2 C2 -88.73(15)
O1 U1 N2 C20 -162.67(12)
O3 U1 N2 C20 74.44(14)
O2 U1 N2 C20 -44.61(13)
O4 U1 N2 C20 4.15(19)
N1 U1 N2 C20 -140.55(15)
N3 U1 N2 C20 147.67(15)
O1 U1 N3 C5 -39.29(14)
O3 U1 N3 C5 -157.95(15)
O2 U1 N3 C5 91.02(16)
O4 U1 N3 C5 -104.62(15)
N2 U1 N3 C5 108.58(15)
N1 U1 N3 C5 35.09(13)
O1 U1 N3 C4 -162.43(16)
O3 U1 N3 C4 78.91(15)
O2 U1 N3 C4 -32.12(19)
O4 U1 N3 C4 132.24(15)
N2 U1 N3 C4 -14.56(14)
N1 U1 N3 C4 -88.05(15)
O1 U1 N3 C33 74.29(14)
O3 U1 N3 C33 -44.37(13)
O2 U1 N3 C33 -155.40(13)
O4 U1 N3 C33 8.96(18)
N2 U1 N3 C33 -137.84(15)
N1 U1 N3 C33 148.67(15)
C6 N1 C1 C2 64.5(2)
C7 N1 C1 C2 -172.50(19)
U1 N1 C1 C2 -62.72(19)
C3 N2 C2 C1 -129.5(2)
C20 N2 C2 C1 111.3(2)
U1 N2 C2 C1 -8.0(2)
N1 C1 C2 N2 49.9(3)
C2 N2 C3 C4 67.4(3)
C20 N2 C3 C4 -169.8(2)
U1 N2 C3 C4 -59.0(2)
C5 N3 C4 C3 -130.4(2)
C33 N3 C4 C3 109.6(2)
U1 N3 C4 C3 -9.1(2)
N2 C3 C4 N3 47.0(3)
C4 N3 C5 C6 67.0(2)
C33 N3 C5 C6 -170.21(19)
U1 N3 C5 C6 -59.1(2)
C1 N1 C6 C5 -132.6(2)
C7 N1 C6 C5 105.9(2)
U1 N1 C6 C5 -13.2(2)
N3 C5 C6 N1 49.7(3)
C1 N1 C7 C8 -170.9(2)
C6 N1 C7 C8 -47.2(3)
U1 N1 C7 C8 79.7(2)
N1 C7 C8 C13 119.5(2)
N1 C7 C8 C9 -60.2(3)
U1 O1 C9 C10 -154.0(2)
U1 O1 C9 C8 22.7(4)
C13 C8 C9 O1 -178.6(2)
C7 C8 C9 O1 1.1(3)
C13 C8 C9 C10 -1.8(3)
C7 C8 C9 C10 177.9(2)
O1 C9 C10 C11 178.2(2)
C8 C9 C10 C11 1.5(3)
O1 C9 C10 C14 1.6(4)
C8 C9 C10 C14 -175.1(2)
C9 C10 C11 C12 -0.1(4)
C14 C10 C11 C12 176.5(2)
C10 C11 C12 C13 -1.0(4)
C10 C11 C12 C19 -179.4(2)
C11 C12 C13 C8 0.8(4)
C19 C12 C13 C8 179.2(2)
C9 C8 C13 C12 0.6(4)
C7 C8 C13 C12 -179.1(2)
C11 C10 C14 C15 84.4(3)
C9 C10 C14 C15 -99.0(3)
C10 C14 C15 C18 174.6(2)
C10 C14 C15 C17 -65.3(3)
C10 C14 C15 C16 55.7(3)
C3 N2 C20 C21 -170.7(2)
C2 N2 C20 C21 -48.1(3)
U1 N2 C20 C21 77.2(2)
N2 C20 C21 C26 128.9(2)
N2 C20 C21 C22 -57.6(3)
U1 O2 C22 C21 9.2(4)
U1 O2 C22 C23 -171.86(18)
C26 C21 C22 O2 178.1(2)
C20 C21 C22 O2 4.7(4)
C26 C21 C22 C23 -0.9(4)
C20 C21 C22 C23 -174.3(2)
O2 C22 C23 C24 -177.2(2)
C21 C22 C23 C24 1.8(4)
O2 C22 C23 C27 -1.1(4)
C21 C22 C23 C27 177.9(2)
C22 C23 C24 C25 -2.0(4)
C27 C23 C24 C25 -178.1(2)
C23 C24 C25 C26 1.1(4)
C23 C24 C25 C32 -179.9(2)
C24 C25 C26 C21 -0.2(4)
C32 C25 C26 C21 -179.1(2)
C22 C21 C26 C25 0.1(4)
C20 C21 C26 C25 173.6(2)
C24 C23 C27 C28 -80.8(3)
C22 C23 C27 C28 103.2(3)
C23 C27 C28 C29 67.1(3)
C23 C27 C28 C31 -54.0(3)
C23 C27 C28 C30 -173.2(2)
C5 N3 C33 C34 -170.3(2)
C4 N3 C33 C34 -48.7(3)
U1 N3 C33 C34 76.5(2)
N3 C33 C34 C39 130.4(2)
N3 C33 C34 C35 -58.7(3)
U1 O3 C35 C36 -179.74(18)
U1 O3 C35 C34 2.5(4)
C39 C34 C35 O3 178.9(2)
C33 C34 C35 O3 8.0(3)
C39 C34 C35 C36 1.1(3)
C33 C34 C35 C36 -169.8(2)
O3 C35 C36 C37 -177.8(2)
C34 C35 C36 C37 0.0(3)
O3 C35 C36 C40 -2.9(4)
C34 C35 C36 C40 174.9(2)
C35 C36 C37 C38 -0.8(4)
C40 C36 C37 C38 -175.8(2)
C36 C37 C38 C39 0.6(4)
C36 C37 C38 C45 176.5(2)
C35 C34 C39 C38 -1.4(4)
C33 C34 C39 C38 169.7(2)
C37 C38 C39 C34 0.5(4)
C45 C38 C39 C34 -175.4(2)
C37 C36 C40 C41 -84.0(3)
C35 C36 C40 C41 101.1(3)
C36 C40 C41 C44 -60.1(3)
C36 C40 C41 C42 61.5(3)
C36 C40 C41 C43 -179.0(2)
C48 O4 C47 C46 -78.7(4)
U1 O4 C47 C46 119.4(3)
C47 O4 C48 C49 161.5(3)
U1 O4 C48 C49 -37.7(4)
C101 C102 O103 C104 176.9(4)
C102 O103 C104 C105 179.9(4)
C111 C112 O113 C114 172.0(19)
C112 O113 C114 C115 76(2)
